data_1556645
loop_
_publ_author_name
'Stennett, Tom E.'
'Jayaraman, Arumugam'
'Br\"uckner, Tobias'
'Schneider, Lea'
'Braunschweig, Holger'

_publ_section_title
;
 Hydrophosphination of boron--boron multiple bonds
;
_journal_issue 5
_journal_name_full 'Chemical Science'
_journal_page_first 1335
_journal_page_last 1341
_journal_paper_doi 10.1039/C9SC05908C
_journal_volume 11
_journal_year 2020
_chemical_formula_moiety 'C40 H55 B2 N2 P2, Br'
_chemical_formula_sum 'C40 H55 B2 Br N2 P2'
_chemical_formula_weight 727.33
_space_group_crystal_system orthorhombic
_space_group_IT_number 43
_space_group_name_Hall 'F 2 -2d'
_space_group_name_H-M_alt 'F d d 2'
_atom_sites_solution_hydrogens mixed
_atom_sites_solution_primary dual
_atom_sites_solution_secondary difmap
_audit_creation_method SHELXL-2017/1
_audit_update_record
;
2019-09-17 deposited with the CCDC.	2019-12-16 downloaded from the CCDC.
;
_cell_angle_alpha 90
_cell_angle_beta 90
_cell_angle_gamma 90
_cell_formula_units_Z 16
_cell_length_a 28.3736(16)
_cell_length_b 57.198(3)
_cell_length_c 10.0055(5)
_cell_measurement_reflns_used 8484
_cell_measurement_temperature 100(2)
_cell_measurement_theta_max 27.08
_cell_measurement_theta_min 2.41
_cell_volume 16238.1(15)
_computing_cell_refinement 'Saint+ ver. V8.38A (Bruker AXS)'
_computing_data_collection 'APEX2 ver. 2014.9 (Bruker AXS)'
_computing_data_reduction 'Saint+ ver. V8.38A (Bruker AXS)'
_computing_molecular_graphics 'ShelXLe (Huebschle et all, 2011)'
_computing_publication_material 'SHELXL-2017/1 (Sheldrick, 2017)'
_computing_structure_refinement 'SHELXL-2017/1 (Sheldrick, 2017)'
_computing_structure_solution 'SHELXT (Sheldrick, 2014)'
_diffrn_ambient_temperature 100(2)
_diffrn_detector 'CMOS area detector (Photon II)'
_diffrn_detector_area_resol_mean 7.5
_diffrn_measured_fraction_theta_full 0.999
_diffrn_measured_fraction_theta_max 0.997
_diffrn_measurement_device_type 'Bruker D8 Quest'
_diffrn_measurement_method '\f and \w scans'
_diffrn_radiation_monochromator 'multi-layer mirror'
_diffrn_radiation_type MoK\a
_diffrn_radiation_wavelength 0.71073
_diffrn_reflns_av_R_equivalents 0.0474
_diffrn_reflns_av_unetI/netI 0.0688
_diffrn_reflns_Laue_measured_fraction_full 0.999
_diffrn_reflns_Laue_measured_fraction_max 0.997
_diffrn_reflns_limit_h_max 36
_diffrn_reflns_limit_h_min -36
_diffrn_reflns_limit_k_max 73
_diffrn_reflns_limit_k_min -70
_diffrn_reflns_limit_l_max 12
_diffrn_reflns_limit_l_min -12
_diffrn_reflns_number 24574
_diffrn_reflns_point_group_measured_fraction_full 0.999
_diffrn_reflns_point_group_measured_fraction_max 0.998
_diffrn_reflns_theta_full 26.000
_diffrn_reflns_theta_max 27.205
_diffrn_reflns_theta_min 2.408
_diffrn_source 'microfocus sealed tube (Incoatec ImS)'
_exptl_absorpt_coefficient_mu 1.120
_exptl_absorpt_correction_T_max 0.7455
_exptl_absorpt_correction_T_min 0.6841
_exptl_absorpt_correction_type multi-scan
_exptl_absorpt_process_details 'SadAbs 2016/2 (Bruker AXS)'
_exptl_crystal_colour colourless
_exptl_crystal_density_diffrn 1.190
_exptl_crystal_description block
_exptl_crystal_F_000 6144
_exptl_crystal_size_max 0.3
_exptl_crystal_size_mid 0.2
_exptl_crystal_size_min 0.1
_refine_diff_density_max 0.329
_refine_diff_density_min -0.513
_refine_diff_density_rms 0.051
_refine_ls_abs_structure_details
;
 Refined as an inversion twin.
;
_refine_ls_abs_structure_Flack 0.034(7)
_refine_ls_extinction_method none
_refine_ls_goodness_of_fit_ref 0.974
_refine_ls_hydrogen_treatment mixed
_refine_ls_matrix_type full
_refine_ls_number_parameters 434
_refine_ls_number_reflns 8889
_refine_ls_number_restraints 1
_refine_ls_restrained_S_all 0.974
_refine_ls_R_factor_all 0.0483
_refine_ls_R_factor_gt 0.0368
_refine_ls_shift/su_max 0.048
_refine_ls_shift/su_mean 0.001
_refine_ls_structure_factor_coef Fsqd
_refine_ls_weighting_details 'w=1/[\s^2^(Fo^2^)+(0.0202P)^2^] where P=(Fo^2^+2Fc^2^)/3'
_refine_ls_weighting_scheme calc
_refine_ls_wR_factor_gt 0.0701
_refine_ls_wR_factor_ref 0.0752
_reflns_Friedel_coverage 0.890
_reflns_Friedel_fraction_full 1.000
_reflns_Friedel_fraction_max 0.998
_reflns_number_gt 7660
_reflns_number_total 8889
_reflns_threshold_expression 'I > 2\s(I)'
_cod_data_source_file c9sc05908c2.cif
_cod_data_source_block hhhh_a_sq
_cod_depositor_comments
;Adding full bibliography for 1556642--1556646.cif.

 Adding full bibliography for 1556642--1556646.cif.
;
_cod_original_cell_volume 16237.9(16)
_cod_database_code 1556645
_shelx_shelxl_version_number 2017/1
_shelx_space_group_comment
;
The symmetry employed for this shelxl refinement is uniquely defined
by the following loop, which should always be used as a source of
symmetry information in preference to the above space-group names.
They are only intended as comments.
;

loop_
_space_group_symop_operation_xyz
'x, y, z'
'-x, -y, z'
'x+1/4, -y+1/4, z+1/4'
'-x+1/4, y+1/4, z+1/4'
'x, y+1/2, z+1/2'
'-x, -y+1/2, z+1/2'
'x+1/4, -y+3/4, z+3/4'
'-x+1/4, y+3/4, z+3/4'
'x+1/2, y, z+1/2'
'-x+1/2, -y, z+1/2'
'x+3/4, -y+1/4, z+3/4'
'-x+3/4, y+1/4, z+3/4'
'x+1/2, y+1/2, z'
'-x+1/2, -y+1/2, z'
'x+3/4, -y+3/4, z+1/4'
'-x+3/4, y+3/4, z+1/4'

loop_
_atom_site_label
_atom_site_type_symbol
_atom_site_fract_x
_atom_site_fract_y
_atom_site_fract_z
_atom_site_U_iso_or_equiv
_atom_site_adp_type
_atom_site_occupancy
_atom_site_site_symmetry_order
_atom_site_calc_flag
_atom_site_refinement_flags_posn
_atom_site_refinement_flags_adp
Br01 Br 0.66871(2) 0.29014(2) 0.85902(5) 0.04230(14) Uani 1 1 d . .
B1 B 0.64126(13) 0.43404(7) 0.4246(4) 0.0149(8) Uani 1 1 d . .
P1 P 0.74318(3) 0.43333(2) 0.51109(8) 0.01482(18) Uani 1 1 d . .
P003 P 0.63707(3) 0.41816(2) 0.59647(9) 0.01609(18) Uani 1 1 d . .
N005 N 0.55217(9) 0.44749(5) 0.3738(3) 0.0183(6) Uani 1 1 d . .
N006 N 0.60620(9) 0.47251(5) 0.3285(3) 0.0174(6) Uani 1 1 d . .
C008 C 0.72234(12) 0.39686(6) 0.1840(4) 0.0210(8) Uani 1 1 d . .
H008 H 0.752169 0.389316 0.184922 0.025 Uiso 1 1 calc R U
C009 C 0.63645(12) 0.37286(6) 0.4946(4) 0.0209(8) Uani 1 1 d . .
H009 H 0.623383 0.379588 0.416102 0.025 Uiso 1 1 calc R U
C00A C 0.78518(11) 0.42932(6) 0.6508(3) 0.0188(7) Uani 1 1 d . .
H00A H 0.809442 0.441932 0.643272 0.023 Uiso 1 1 calc R U
C00B C 0.81660(11) 0.44577(6) 0.3356(4) 0.0214(8) Uani 1 1 d . .
H00B H 0.812823 0.430314 0.292395 0.026 Uiso 1 1 calc R U
H00C H 0.839512 0.444073 0.409587 0.026 Uiso 1 1 calc R U
C00C C 0.70618(11) 0.40750(6) 0.3003(3) 0.0147(7) Uani 1 1 d . .
C00D C 0.66185(11) 0.41926(6) 0.3013(3) 0.0154(7) Uani 1 1 d . .
C00E C 0.77353(13) 0.47832(6) 0.4529(4) 0.0216(8) Uani 1 1 d . .
H00D H 0.742274 0.483581 0.485036 0.026 Uiso 1 1 calc R U
H00E H 0.795099 0.477719 0.530585 0.026 Uiso 1 1 calc R U
C00F C 0.59623(11) 0.42542(7) 0.7293(3) 0.0188(8) Uani 1 1 d . .
C00G C 0.73798(11) 0.40575(6) 0.4217(3) 0.0170(7) Uani 1 1 d . .
H00F H 0.769713 0.400622 0.392812 0.020 Uiso 1 1 calc R U
H00G H 0.725301 0.393725 0.483134 0.020 Uiso 1 1 calc R U
C00H C 0.56445(12) 0.48189(6) 0.2832(4) 0.0222(8) Uani 1 1 d . .
H00H H 0.560441 0.496566 0.240293 0.027 Uiso 1 1 calc R U
C00I C 0.64510(12) 0.34882(6) 0.4994(4) 0.0230(8) Uani 1 1 d . .
H00I H 0.638631 0.339317 0.423763 0.028 Uiso 1 1 calc R U
C00J C 0.63673(12) 0.41899(6) 0.1810(3) 0.0197(8) Uani 1 1 d . .
H00J H 0.606995 0.426603 0.177823 0.024 Uiso 1 1 calc R U
C00K C 0.66460(12) 0.37657(7) 0.7208(3) 0.0206(8) Uani 1 1 d . .
H00K H 0.671561 0.385976 0.796485 0.025 Uiso 1 1 calc R U
C00L C 0.69647(12) 0.39691(7) 0.0674(4) 0.0261(9) Uani 1 1 d . .
H00L H 0.708114 0.389407 -0.010648 0.031 Uiso 1 1 calc R U
C00M C 0.65491(12) 0.50750(6) 0.3675(5) 0.0305(9) Uani 1 1 d . .
H00M H 0.687311 0.513404 0.364478 0.046 Uiso 1 1 calc R U
H00N H 0.644200 0.506843 0.460548 0.046 Uiso 1 1 calc R U
H00O H 0.634298 0.517958 0.316478 0.046 Uiso 1 1 calc R U
C00N C 0.76903(11) 0.45383(6) 0.3918(3) 0.0170(7) Uani 1 1 d . .
H00P H 0.746729 0.455062 0.314748 0.020 Uiso 1 1 calc R U
C00O C 0.59921(11) 0.45121(6) 0.3828(3) 0.0160(7) Uani 1 1 d . .
C00P C 0.52591(12) 0.42659(7) 0.4174(4) 0.0246(8) Uani 1 1 d . .
H00Q H 0.548818 0.415549 0.459721 0.030 Uiso 1 1 calc R U
C00Q C 0.65312(13) 0.40813(7) 0.0660(3) 0.0254(8) Uani 1 1 d . .
H00R H 0.634729 0.408380 -0.013303 0.030 Uiso 1 1 calc R U
C00R C 0.66496(13) 0.48258(7) 0.1589(4) 0.0288(9) Uani 1 1 d . .
H00S H 0.662185 0.466534 0.125580 0.043 Uiso 1 1 calc R U
H00T H 0.697270 0.488164 0.145423 0.043 Uiso 1 1 calc R U
H00U H 0.643018 0.492711 0.110246 0.043 Uiso 1 1 calc R U
C00S C 0.82088(14) 0.40622(8) 0.8950(4) 0.0315(10) Uani 1 1 d . .
H00V H 0.844235 0.405313 0.968339 0.038 Uiso 1 1 calc R U
H00W H 0.798113 0.393265 0.906702 0.038 Uiso 1 1 calc R U
C00T C 0.53055(12) 0.46634(7) 0.3114(4) 0.0233(8) Uani 1 1 d . .
H00X H 0.497907 0.467915 0.292372 0.028 Uiso 1 1 calc R U
C00U C 0.56411(12) 0.40859(7) 0.7740(4) 0.0270(9) Uani 1 1 d . .
H00Y H 0.563118 0.393645 0.732624 0.032 Uiso 1 1 calc R U
C00V C 0.81121(13) 0.40589(7) 0.6454(4) 0.0298(9) Uani 1 1 d . .
H00Z H 0.828635 0.404684 0.559911 0.036 Uiso 1 1 calc R U
H010 H 0.788066 0.392957 0.648871 0.036 Uiso 1 1 calc R U
C00W C 0.84578(14) 0.40356(9) 0.7621(4) 0.0391(11) Uani 1 1 d . .
H011 H 0.861265 0.388068 0.758186 0.047 Uiso 1 1 calc R U
H012 H 0.870534 0.415685 0.754121 0.047 Uiso 1 1 calc R U
C00X C 0.79245(12) 0.49588(6) 0.3502(4) 0.0247(8) Uani 1 1 d . .
H013 H 0.769380 0.497611 0.276651 0.030 Uiso 1 1 calc R U
H014 H 0.796399 0.511330 0.393335 0.030 Uiso 1 1 calc R U
C00Y C 0.65321(11) 0.48312(6) 0.3070(4) 0.0217(8) Uani 1 1 d . .
H015 H 0.676952 0.473254 0.354658 0.026 Uiso 1 1 calc R U
C00Z C 0.67194(12) 0.35270(7) 0.7256(4) 0.0227(8) Uani 1 1 d . .
H016 H 0.683137 0.345726 0.805693 0.027 Uiso 1 1 calc R U
C010 C 0.76063(13) 0.43238(7) 0.7865(3) 0.0267(9) Uani 1 1 d . .
H01A H 0.746263 0.448135 0.791029 0.032 Uiso 1 1 calc R U
H01B H 0.735040 0.420704 0.794923 0.032 Uiso 1 1 calc R U
C011 C 0.59697(13) 0.44709(7) 0.7913(4) 0.0297(9) Uani 1 1 d . .
H01C H 0.618932 0.458628 0.763247 0.036 Uiso 1 1 calc R U
C012 C 0.83555(13) 0.46339(7) 0.2333(4) 0.0275(9) Uani 1 1 d . .
H01D H 0.867018 0.458269 0.202204 0.033 Uiso 1 1 calc R U
H01E H 0.814261 0.463833 0.154942 0.033 Uiso 1 1 calc R U
C013 C 0.66319(11) 0.33888(6) 0.6152(4) 0.0247(8) Uani 1 1 d . .
H01F H 0.669532 0.322583 0.618443 0.030 Uiso 1 1 calc R U
C014 C 0.53410(14) 0.43530(9) 0.9371(4) 0.0383(11) Uani 1 1 d . .
H01G H 0.512560 0.438760 1.007043 0.046 Uiso 1 1 calc R U
C015 C 0.56559(15) 0.45199(9) 0.8946(4) 0.0396(11) Uani 1 1 d . .
H01H H 0.565949 0.466946 0.935863 0.047 Uiso 1 1 calc R U
C016 C 0.53387(13) 0.41364(8) 0.8781(4) 0.0374(11) Uani 1 1 d . .
H01I H 0.512670 0.401993 0.909290 0.045 Uiso 1 1 calc R U
C017 C 0.83934(13) 0.48790(7) 0.2935(4) 0.0277(9) Uani 1 1 d . .
H01J H 0.863323 0.487858 0.365401 0.033 Uiso 1 1 calc R U
H01K H 0.849744 0.499028 0.223715 0.033 Uiso 1 1 calc R U
C018 C 0.79504(14) 0.42942(8) 0.9023(4) 0.0314(9) Uani 1 1 d . .
H01L H 0.818262 0.442334 0.900574 0.038 Uiso 1 1 calc R U
H01M H 0.777585 0.430346 0.987806 0.038 Uiso 1 1 calc R U
C019 C 0.48962(13) 0.43340(9) 0.5225(4) 0.0424(12) Uani 1 1 d . .
H01N H 0.465362 0.443261 0.481472 0.064 Uiso 1 1 calc R U
H01O H 0.505167 0.442064 0.594584 0.064 Uiso 1 1 calc R U
H01P H 0.474980 0.419262 0.559045 0.064 Uiso 1 1 calc R U
C01A C 0.50383(14) 0.41429(7) 0.2969(4) 0.0362(10) Uani 1 1 d . .
H01Q H 0.481673 0.424909 0.252723 0.054 Uiso 1 1 calc R U
H01R H 0.487021 0.400276 0.327039 0.054 Uiso 1 1 calc R U
H01S H 0.528669 0.409793 0.233906 0.054 Uiso 1 1 calc R U
B01B B 0.68102(13) 0.44245(7) 0.5525(4) 0.0176(8) Uani 1 1 d . .
H1 H 0.6767(11) 0.4585(6) 0.615(4) 0.023(9) Uiso 1 1 d . .
C2 C 0.64675(10) 0.38695(6) 0.6032(4) 0.0162(7) Uani 1 1 d . .

loop_
_atom_site_aniso_label
_atom_site_aniso_U_11
_atom_site_aniso_U_22
_atom_site_aniso_U_33
_atom_site_aniso_U_23
_atom_site_aniso_U_13
_atom_site_aniso_U_12
Br01 0.03073(19) 0.0388(2) 0.0574(3) 0.0299(2) -0.0177(2) -0.01395(19)
B1 0.0177(18) 0.0124(19) 0.0145(18) 0.0034(16) -0.0021(15) -0.0015(15)
P1 0.0171(4) 0.0143(4) 0.0131(4) 0.0006(4) -0.0025(3) -0.0012(3)
P003 0.0177(4) 0.0172(4) 0.0133(4) 0.0028(4) -0.0010(4) -0.0014(3)
N005 0.0194(13) 0.0186(15) 0.0168(15) 0.0039(14) -0.0002(12) 0.0014(11)
N006 0.0193(13) 0.0141(15) 0.0188(16) 0.0018(13) -0.0002(12) 0.0002(11)
C008 0.0213(17) 0.0177(19) 0.0241(19) -0.0017(16) -0.0031(15) 0.0041(15)
C009 0.0229(17) 0.022(2) 0.0176(18) 0.0066(17) -0.0028(15) -0.0044(15)
C00A 0.0227(17) 0.0177(18) 0.0161(17) 0.0030(16) -0.0042(14) -0.0052(14)
C00B 0.0217(16) 0.0194(18) 0.0231(18) 0.0012(17) 0.0023(15) -0.0036(14)
C00C 0.0184(15) 0.0110(17) 0.0146(16) 0.0008(14) -0.0029(13) -0.0024(13)
C00D 0.0168(15) 0.0120(17) 0.0175(16) 0.0056(15) 0.0005(13) -0.0037(13)
C00E 0.0247(18) 0.019(2) 0.0213(19) -0.0010(17) -0.0006(15) -0.0047(15)
C00F 0.0185(16) 0.025(2) 0.0125(17) 0.0044(16) -0.0013(13) 0.0022(15)
C00G 0.0175(16) 0.0152(18) 0.0183(17) 0.0006(15) -0.0044(14) -0.0008(13)
C00H 0.0214(17) 0.0179(19) 0.027(2) 0.0042(17) -0.0045(15) 0.0038(14)
C00I 0.0236(18) 0.020(2) 0.0251(19) -0.0013(17) -0.0018(16) -0.0055(15)
C00J 0.0207(17) 0.0190(19) 0.0195(18) 0.0040(16) -0.0049(14) 0.0006(15)
C00K 0.0202(17) 0.025(2) 0.0166(17) 0.0044(16) 0.0009(14) 0.0010(15)
C00L 0.0303(19) 0.030(2) 0.0176(18) -0.0062(17) -0.0011(15) 0.0073(17)
C00M 0.0297(19) 0.0193(19) 0.042(2) 0.001(2) -0.008(2) -0.0021(15)
C00N 0.0180(16) 0.0184(18) 0.0146(17) 0.0013(15) -0.0056(13) -0.0026(13)
C00O 0.0177(16) 0.0150(17) 0.0154(17) -0.0007(15) 0.0008(13) 0.0011(13)
C00P 0.0210(17) 0.025(2) 0.028(2) 0.0123(18) -0.0045(15) -0.0032(16)
C00Q 0.0327(19) 0.030(2) 0.0138(17) -0.0018(17) -0.0088(15) 0.0031(17)
C00R 0.0272(19) 0.031(2) 0.028(2) 0.0105(19) 0.0022(16) -0.0057(17)
C00S 0.038(2) 0.035(2) 0.022(2) 0.0062(19) -0.0126(17) -0.0016(18)
C00T 0.0175(16) 0.025(2) 0.028(2) 0.0011(17) -0.0018(15) 0.0037(15)
C00U 0.0203(17) 0.032(2) 0.029(2) 0.0068(19) 0.0011(16) 0.0015(16)
C00V 0.0282(19) 0.039(2) 0.0220(19) -0.0034(19) -0.0056(16) 0.0141(17)
C00W 0.039(2) 0.051(3) 0.028(2) 0.000(2) -0.0118(19) 0.019(2)
C00X 0.0335(19) 0.0171(18) 0.0234(18) 0.0026(18) -0.0047(17) -0.0058(15)
C00Y 0.0168(16) 0.0178(19) 0.030(2) 0.0061(16) -0.0039(15) -0.0011(14)
C00Z 0.0196(17) 0.026(2) 0.0222(19) 0.0108(17) -0.0012(14) 0.0005(15)
C010 0.035(2) 0.029(2) 0.0162(18) -0.0050(18) -0.0040(16) 0.0050(17)
C011 0.029(2) 0.032(2) 0.028(2) -0.0002(19) 0.0048(17) 0.0009(17)
C012 0.0288(19) 0.027(2) 0.027(2) 0.0012(19) 0.0032(16) -0.0024(17)
C013 0.0202(16) 0.0204(19) 0.033(2) 0.0065(19) -0.0001(17) -0.0018(14)
C014 0.030(2) 0.060(3) 0.025(2) 0.010(2) 0.0091(17) 0.015(2)
C015 0.040(2) 0.044(3) 0.035(2) -0.004(2) 0.009(2) 0.012(2)
C016 0.0240(19) 0.050(3) 0.038(2) 0.017(2) 0.0062(18) 0.0031(18)
C017 0.034(2) 0.025(2) 0.025(2) 0.0049(18) 0.0022(16) -0.0083(17)
C018 0.041(2) 0.037(2) 0.0165(18) -0.0007(19) -0.0085(17) 0.0005(19)
C019 0.0252(19) 0.062(3) 0.041(3) 0.021(3) 0.0106(19) 0.001(2)
C01A 0.038(2) 0.026(2) 0.044(3) 0.011(2) -0.016(2) -0.0131(18)
B01B 0.0204(18) 0.017(2) 0.0156(18) 0.0005(17) -0.0005(15) -0.0008(16)
C2 0.0150(14) 0.0192(17) 0.0145(15) 0.0057(16) 0.0016(14) -0.0033(13)

loop_
_atom_type_symbol
_atom_type_description
_atom_type_scat_dispersion_real
_atom_type_scat_dispersion_imag
_atom_type_scat_source
C C 0.0033 0.0016 'International Tables Vol C Tables 4.2.6.8 and 6.1.1.4'
H H 0.0000 0.0000 'International Tables Vol C Tables 4.2.6.8 and 6.1.1.4'
B B 0.0013 0.0007 'International Tables Vol C Tables 4.2.6.8 and 6.1.1.4'
Br Br -0.2901 2.4595 'International Tables Vol C Tables 4.2.6.8 and 6.1.1.4'
Cl Cl 0.1484 0.1585 'International Tables Vol C Tables 4.2.6.8 and 6.1.1.4'
N N 0.0061 0.0033 'International Tables Vol C Tables 4.2.6.8 and 6.1.1.4'
P P 0.1023 0.0942 'International Tables Vol C Tables 4.2.6.8 and 6.1.1.4'

loop_
_geom_angle_atom_site_label_1
_geom_angle_atom_site_label_2
_geom_angle_atom_site_label_3
_geom_angle
C00O B1 C00D 113.2(3)
C00O B1 B01B 119.8(3)
C00D B1 B01B 117.8(3)
C00O B1 P003 118.1(2)
C00D B1 P003 117.0(2)
B01B B1 P003 61.86(18)
C00G P1 C00N 105.54(16)
C00G P1 C00A 108.42(16)
C00N P1 C00A 108.33(15)
C00G P1 B01B 105.80(17)
C00N P1 B01B 109.96(17)
C00A P1 B01B 118.07(17)
C2 P003 C00F 107.23(16)
C2 P003 B01B 128.70(16)
C00F P003 B01B 114.71(18)
C2 P003 B1 118.97(17)
C00F P003 B1 125.41(16)
B01B P003 B1 54.55(16)
C00O N005 C00T 110.1(3)
C00O N005 C00P 127.2(3)
C00T N005 C00P 122.6(3)
C00O N006 C00H 111.0(3)
C00O N006 C00Y 124.1(3)
C00H N006 C00Y 124.6(3)
C00L C008 C00C 122.1(3)
C00L C008 H008 118.9
C00C C008 H008 118.9
C2 C009 C00I 120.6(3)
C2 C009 H009 119.7
C00I C009 H009 119.7
C00V C00A C010 110.5(3)
C00V C00A P1 113.1(2)
C010 C00A P1 111.2(2)
C00V C00A H00A 107.3
C010 C00A H00A 107.3
P1 C00A H00A 107.3
C00N C00B C012 110.9(3)
C00N C00B H00B 109.5
C012 C00B H00B 109.5
C00N C00B H00C 109.5
C012 C00B H00C 109.5
H00B C00B H00C 108.1
C008 C00C C00D 120.2(3)
C008 C00C C00G 116.4(3)
C00D C00C C00G 123.4(3)
C00J C00D C00C 116.0(3)
C00J C00D B1 118.8(3)
C00C C00D B1 125.0(3)
C00X C00E C00N 111.1(3)
C00X C00E H00D 109.4
C00N C00E H00D 109.4
C00X C00E H00E 109.4
C00N C00E H00E 109.4
H00D C00E H00E 108.0
C011 C00F C00U 118.8(3)
C011 C00F P003 121.6(3)
C00U C00F P003 119.6(3)
C00C C00G P1 112.6(2)
C00C C00G H00F 109.1
P1 C00G H00F 109.1
C00C C00G H00G 109.1
P1 C00G H00G 109.1
H00F C00G H00G 107.8
C00T C00H N006 106.8(3)
C00T C00H H00H 126.6
N006 C00H H00H 126.6
C013 C00I C009 119.8(4)
C013 C00I H00I 120.1
C009 C00I H00I 120.1
C00Q C00J C00D 123.2(3)
C00Q C00J H00J 118.4
C00D C00J H00J 118.4
C00Z C00K C2 119.9(3)
C00Z C00K H00K 120.0
C2 C00K H00K 120.0
C008 C00L C00Q 118.8(3)
C008 C00L H00L 120.6
C00Q C00L H00L 120.6
C00Y C00M H00M 109.5
C00Y C00M H00N 109.5
H00M C00M H00N 109.5
C00Y C00M H00O 109.5
H00M C00M H00O 109.5
H00N C00M H00O 109.5
C00B C00N C00E 110.3(3)
C00B C00N P1 113.6(2)
C00E C00N P1 111.1(2)
C00B C00N H00P 107.2
C00E C00N H00P 107.2
P1 C00N H00P 107.2
N006 C00O N005 105.1(3)
N006 C00O B1 123.3(3)
N005 C00O B1 131.0(3)
N005 C00P C019 109.8(3)
N005 C00P C01A 110.3(3)
C019 C00P C01A 112.6(3)
N005 C00P H00Q 108.0
C019 C00P H00Q 108.0
C01A C00P H00Q 108.0
C00J C00Q C00L 119.8(3)
C00J C00Q H00R 120.1
C00L C00Q H00R 120.1
C00Y C00R H00S 109.5
C00Y C00R H00T 109.5
H00S C00R H00T 109.5
C00Y C00R H00U 109.5
H00S C00R H00U 109.5
H00T C00R H00U 109.5
C00W C00S C018 110.8(3)
C00W C00S H00V 109.5
C018 C00S H00V 109.5
C00W C00S H00W 109.5
C018 C00S H00W 109.5
H00V C00S H00W 108.1
C00H C00T N005 107.0(3)
C00H C00T H00X 126.5
N005 C00T H00X 126.5
C016 C00U C00F 120.2(4)
C016 C00U H00Y 119.9
C00F C00U H00Y 119.9
C00A C00V C00W 111.0(3)
C00A C00V H00Z 109.4
C00W C00V H00Z 109.4
C00A C00V H010 109.4
C00W C00V H010 109.4
H00Z C00V H010 108.0
C00S C00W C00V 111.3(3)
C00S C00W H011 109.4
C00V C00W H011 109.4
C00S C00W H012 109.4
C00V C00W H012 109.4
H011 C00W H012 108.0
C017 C00X C00E 111.2(3)
C017 C00X H013 109.4
C00E C00X H013 109.4
C017 C00X H014 109.4
C00E C00X H014 109.4
H013 C00X H014 108.0
N006 C00Y C00R 109.3(3)
N006 C00Y C00M 110.3(3)
C00R C00Y C00M 113.6(3)
N006 C00Y H015 107.8
C00R C00Y H015 107.8
C00M C00Y H015 107.8
C013 C00Z C00K 120.7(3)
C013 C00Z H016 119.6
C00K C00Z H016 119.6
C018 C010 C00A 111.6(3)
C018 C010 H01A 109.3
C00A C010 H01A 109.3
C018 C010 H01B 109.3
C00A C010 H01B 109.3
H01A C010 H01B 108.0
C00F C011 C015 120.2(4)
C00F C011 H01C 119.9
C015 C011 H01C 119.9
C017 C012 C00B 111.3(3)
C017 C012 H01D 109.4
C00B C012 H01D 109.4
C017 C012 H01E 109.4
C00B C012 H01E 109.4
H01D C012 H01E 108.0
C00Z C013 C00I 120.0(3)
C00Z C013 H01F 120.0
C00I C013 H01F 120.0
C016 C014 C015 119.8(4)
C016 C014 H01G 120.1
C015 C014 H01G 120.1
C014 C015 C011 120.4(4)
C014 C015 H01H 119.8
C011 C015 H01H 119.8
C014 C016 C00U 120.7(4)
C014 C016 H01I 119.7
C00U C016 H01I 119.7
C00X C017 C012 111.2(3)
C00X C017 H01J 109.4
C012 C017 H01J 109.4
C00X C017 H01K 109.4
C012 C017 H01K 109.4
H01J C017 H01K 108.0
C00S C018 C010 111.7(3)
C00S C018 H01L 109.3
C010 C018 H01L 109.3
C00S C018 H01M 109.3
C010 C018 H01M 109.3
H01L C018 H01M 107.9
C00P C019 H01N 109.5
C00P C019 H01O 109.5
H01N C019 H01O 109.5
C00P C019 H01P 109.5
H01N C019 H01P 109.5
H01O C019 H01P 109.5
C00P C01A H01Q 109.5
C00P C01A H01R 109.5
H01Q C01A H01R 109.5
C00P C01A H01S 109.5
H01Q C01A H01S 109.5
H01R C01A H01S 109.5
B1 B01B P1 111.2(2)
B1 B01B P003 63.59(18)
P1 B01B P003 117.3(2)
B1 B01B H1 123.8(18)
P1 B01B H1 117.0(16)
P003 B01B H1 113.2(18)
C009 C2 C00K 119.0(3)
C009 C2 P003 120.9(3)
C00K C2 P003 120.1(3)

loop_
_geom_bond_atom_site_label_1
_geom_bond_atom_site_label_2
_geom_bond_distance
B1 C00O 1.601(5)
B1 C00D 1.606(5)
B1 B01B 1.772(5)
B1 P003 1.948(4)
P1 C00G 1.819(3)
P1 C00N 1.827(3)
P1 C00A 1.851(3)
P1 B01B 1.885(4)
P003 C2 1.807(3)
P003 C00F 1.812(3)
P003 B01B 1.918(4)
N005 C00O 1.355(4)
N005 C00T 1.388(4)
N005 C00P 1.475(4)
N006 C00O 1.349(4)
N006 C00H 1.377(4)
N006 C00Y 1.481(4)
C008 C00L 1.378(5)
C008 C00C 1.392(5)
C008 H008 0.9500
C009 C2 1.384(5)
C009 C00I 1.397(5)
C009 H009 0.9500
C00A C00V 1.531(5)
C00A C010 1.536(5)
C00A H00A 1.0000
C00B C00N 1.533(5)
C00B C012 1.534(5)
C00B H00B 0.9900
C00B H00C 0.9900
C00C C00D 1.427(4)
C00C C00G 1.516(4)
C00D C00J 1.399(5)
C00E C00X 1.534(5)
C00E C00N 1.534(5)
C00E H00D 0.9900
C00E H00E 0.9900
C00F C011 1.386(5)
C00F C00U 1.399(5)
C00G H00F 0.9900
C00G H00G 0.9900
C00H C00T 1.340(5)
C00H H00H 0.9500
C00I C013 1.389(5)
C00I H00I 0.9500
C00J C00Q 1.387(5)
C00J H00J 0.9500
C00K C00Z 1.382(5)
C00K C2 1.412(5)
C00K H00K 0.9500
C00L C00Q 1.388(5)
C00L H00L 0.9500
C00M C00Y 1.521(5)
C00M H00M 0.9800
C00M H00N 0.9800
C00M H00O 0.9800
C00N H00P 1.0000
C00P C019 1.522(5)
C00P C01A 1.530(5)
C00P H00Q 1.0000
C00Q H00R 0.9500
C00R C00Y 1.519(5)
C00R H00S 0.9800
C00R H00T 0.9800
C00R H00U 0.9800
C00S C00W 1.513(6)
C00S C018 1.518(6)
C00S H00V 0.9900
C00S H00W 0.9900
C00T H00X 0.9500
C00U C016 1.380(5)
C00U H00Y 0.9500
C00V C00W 1.531(5)
C00V H00Z 0.9900
C00V H010 0.9900
C00W H011 0.9900
C00W H012 0.9900
C00X C017 1.516(5)
C00X H013 0.9900
C00X H014 0.9900
C00Y H015 1.0000
C00Z C013 1.381(5)
C00Z H016 0.9500
C010 C018 1.524(5)
C010 H01A 0.9900
C010 H01B 0.9900
C011 C015 1.392(6)
C011 H01C 0.9500
C012 C017 1.530(5)
C012 H01D 0.9900
C012 H01E 0.9900
C013 H01F 0.9500
C014 C016 1.373(6)
C014 C015 1.375(6)
C014 H01G 0.9500
C015 H01H 0.9500
C016 H01I 0.9500
C017 H01J 0.9900
C017 H01K 0.9900
C018 H01L 0.9900
C018 H01M 0.9900
C019 H01N 0.9800
C019 H01O 0.9800
C019 H01P 0.9800
C01A H01Q 0.9800
C01A H01R 0.9800
C01A H01S 0.9800
B01B H1 1.12(4)
